data_2211371
loop_
_publ_author_name
'Imhof, Wolfgang'
'G\"orls, Helmar'
'Halbauer, Kathi'

_publ_section_title
1,4,<i>N</i>-Tri-<i>tert</i>-butyl-2,5-bis-<i>tert</i>-butylimino-1,2,4,5-tetrahydropyrrolo[3,2-<i>b</i>]pyrrol-3-amine
_journal_coeditor_code DN2095
_journal_issue 12
_journal_name_full 'Acta Crystallographica Section E'
_journal_page_first o5866
_journal_page_last o5868
_journal_paper_doi 10.1107/S1600536806050112
_journal_volume 62
_journal_year 2006
_chemical_formula_iupac 'C26 H47 N5'
_chemical_formula_moiety 'C26 H47 N5'
_chemical_formula_sum 'C26 H47 N5'
_chemical_formula_weight 429.69
_chemical_name_systematic
;
1,4,N-Tri-tert-butyl-2,5-bis-tert-butylimino-1,2,4,5-
tetrahydropyrrolo[3,2-b]pyrrol-3-amine
;
_space_group_IT_number 14
_symmetry_cell_setting monoclinic
_symmetry_space_group_name_Hall '-P 2yn'
_symmetry_space_group_name_H-M 'P 1 21/n 1'
_atom_sites_solution_hydrogens geom
_atom_sites_solution_primary direct
_atom_sites_solution_secondary difmap
_cell_angle_alpha 90.00
_cell_angle_beta 93.201(3)
_cell_angle_gamma 90.00
_cell_formula_units_Z 4
_cell_length_a 11.5558(4)
_cell_length_b 17.9911(9)
_cell_length_c 12.9268(6)
_cell_measurement_reflns_used 3452
_cell_measurement_temperature 183(2)
_cell_measurement_theta_max 27.47
_cell_measurement_theta_min 2.56
_cell_volume 2683.3(2)
_computing_cell_refinement 'DENZO (Otwinowski & Minor, 1997)'
_computing_data_collection 'COLLECT (Nonius, 1998)'
_computing_data_reduction DENZO
_computing_molecular_graphics 'ORTEP-3 for Windows (Farrugia, 1997)'
_computing_publication_material 'XP (Siemens, 1990)'
_computing_structure_refinement 'SHELXL97 (Sheldrick, 1997)'
_computing_structure_solution 'SHELXS97 (Sheldrick, 1997)'
_diffrn_ambient_temperature 183(2)
_diffrn_measured_fraction_theta_full 0.997
_diffrn_measured_fraction_theta_max 0.997
_diffrn_measurement_device_type 'Nonius KappaCCD'
_diffrn_measurement_method '\f an \w'
_diffrn_radiation_monochromator graphite
_diffrn_radiation_source 'fine-focus sealed tube'
_diffrn_radiation_type MoK\a
_diffrn_radiation_wavelength 0.71073
_diffrn_reflns_av_R_equivalents 0.0784
_diffrn_reflns_av_sigmaI/netI 0.0940
_diffrn_reflns_limit_h_max 15
_diffrn_reflns_limit_h_min -14
_diffrn_reflns_limit_k_max 22
_diffrn_reflns_limit_k_min -23
_diffrn_reflns_limit_l_max 16
_diffrn_reflns_limit_l_min -16
_diffrn_reflns_number 17978
_diffrn_reflns_theta_full 27.47
_diffrn_reflns_theta_max 27.47
_diffrn_reflns_theta_min 2.56
_exptl_absorpt_coefficient_mu 0.064
_exptl_absorpt_correction_type none
_exptl_crystal_colour colourless
_exptl_crystal_density_diffrn 1.064
_exptl_crystal_density_method 'not measured'
_exptl_crystal_description prism
_exptl_crystal_F_000 952
_exptl_crystal_size_max 0.04
_exptl_crystal_size_mid 0.04
_exptl_crystal_size_min 0.04
_refine_diff_density_max 0.214
_refine_diff_density_min -0.227
_refine_ls_extinction_method none
_refine_ls_goodness_of_fit_ref 1.006
_refine_ls_hydrogen_treatment mixed
_refine_ls_matrix_type full
_refine_ls_number_parameters 298
_refine_ls_number_reflns 6112
_refine_ls_number_restraints 1
_refine_ls_restrained_S_all 1.006
_refine_ls_R_factor_all 0.1263
_refine_ls_R_factor_gt 0.0572
_refine_ls_shift/su_max 0.003
_refine_ls_shift/su_mean 0.000
_refine_ls_structure_factor_coef Fsqd
_refine_ls_weighting_details 'calc w=1/[\s^2^(Fo^2^)+(0.0557P)^2^+0.3727P] where P=(Fo^2^+2Fc^2^)/3'
_refine_ls_weighting_scheme calc
_refine_ls_wR_factor_gt 0.1146
_refine_ls_wR_factor_ref 0.1367
_reflns_number_gt 3452
_reflns_number_total 6112
_reflns_threshold_expression I>2\s(I)
_cod_data_source_file dn2095.cif
_cod_data_source_block I
_cod_original_sg_symbol_H-M 'P 21/n'
_cod_database_code 2211371
_cod_database_fobs_code 2211371

loop_
_symmetry_equiv_pos_as_xyz
'x, y, z'
'-x+1/2, y+1/2, -z+1/2'
'-x, -y, -z'
'x-1/2, -y-1/2, z-1/2'

loop_
_atom_site_type_symbol
_atom_site_label
_atom_site_fract_x
_atom_site_fract_y
_atom_site_fract_z
_atom_site_U_iso_or_equiv
_atom_site_adp_type
_atom_site_calc_flag
_atom_site_refinement_flags
_atom_site_occupancy
N N2 0.27736(11) 0.06768(8) 0.20082(11) 0.0236(4) Uani d . 1
N N1 0.12011(11) -0.01261(8) 0.17137(11) 0.0258(4) Uani d . 1
N N5 0.52851(11) -0.02594(8) 0.29680(11) 0.0225(3) Uani d . 1
N N4 0.68003(12) 0.05591(9) 0.33964(11) 0.0287(4) Uani d . 1
N N3 0.52880(13) 0.15913(8) 0.17758(12) 0.0259(4) Uani d D 1
H H31 0.5865(11) 0.1803(10) 0.2061(13) 0.031 Uiso d D 1
C C4 0.58173(14) 0.04643(10) 0.29281(13) 0.0227(4) Uani d . 1
C C5 0.41306(14) -0.01727(10) 0.26645(12) 0.0210(4) Uani d . 1
C C2 0.39326(13) 0.05947(10) 0.23374(13) 0.0204(4) Uani d . 1
C C3 0.49630(14) 0.09544(9) 0.23354(13) 0.0213(4) Uani d . 1
C C1 0.22489(14) -0.00512(10) 0.20483(13) 0.0234(4) Uani d . 1
C C7 0.05480(14) -0.08305(10) 0.16988(14) 0.0258(4) Uani d . 1
C C11 0.20459(15) 0.13493(10) 0.22253(15) 0.0300(5) Uani d . 1
C C6 0.31381(13) -0.05622(10) 0.24809(13) 0.0235(4) Uani d . 1
H H6 0.3038 -0.1066 0.2607 0.028 Uiso calc R 1
C C23 0.58424(14) -0.09205(10) 0.34880(14) 0.0249(4) Uani d . 1
C C10 0.10545(15) -0.13795(11) 0.09385(15) 0.0322(5) Uani d . 1
H H10A 0.1091 -0.1148 0.0272 0.048 Uiso calc R 1
H H10B 0.0570 -0.1812 0.0878 0.048 Uiso calc R 1
H H10C 0.1820 -0.1522 0.1189 0.048 Uiso calc R 1
C C19 0.74318(15) 0.12594(12) 0.36293(15) 0.0337(5) Uani d . 1
C C26 0.70172(15) -0.10632(12) 0.30347(17) 0.0397(5) Uani d . 1
H H26A 0.6916 -0.1106 0.2295 0.060 Uiso calc R 1
H H26B 0.7342 -0.1516 0.3317 0.060 Uiso calc R 1
H H26C 0.7531 -0.0657 0.3208 0.060 Uiso calc R 1
C C15 0.54563(16) 0.14709(11) 0.06436(14) 0.0317(5) Uani d . 1
C C22 0.81251(16) 0.15123(12) 0.27222(16) 0.0392(5) Uani d . 1
H H22A 0.8578 0.1104 0.2488 0.059 Uiso calc R 1
H H22B 0.8631 0.1912 0.2942 0.059 Uiso calc R 1
H H22C 0.7603 0.1679 0.2166 0.059 Uiso calc R 1
C C25 0.50896(15) -0.16037(10) 0.32688(16) 0.0319(5) Uani d . 1
H H25A 0.4368 -0.1547 0.3594 0.048 Uiso calc R 1
H H25B 0.5484 -0.2037 0.3540 0.048 Uiso calc R 1
H H25C 0.4942 -0.1658 0.2534 0.048 Uiso calc R 1
C C9 0.04860(16) -0.11709(12) 0.27787(15) 0.0361(5) Uani d . 1
H H9A 0.1243 -0.1336 0.3021 0.054 Uiso calc R 1
H H9B -0.0037 -0.1586 0.2747 0.054 Uiso calc R 1
H H9C 0.0212 -0.0804 0.3246 0.054 Uiso calc R 1
C C8 -0.06773(14) -0.06227(11) 0.12907(16) 0.0333(5) Uani d . 1
H H8A -0.1006 -0.0277 0.1757 0.050 Uiso calc R 1
H H8B -0.1149 -0.1062 0.1240 0.050 Uiso calc R 1
H H8C -0.0646 -0.0399 0.0619 0.050 Uiso calc R 1
C C14 0.12294(18) 0.15125(12) 0.12845(18) 0.0431(6) Uani d . 1
H H14A 0.1674 0.1589 0.0688 0.065 Uiso calc R 1
H H14B 0.0787 0.1951 0.1412 0.065 Uiso calc R 1
H H14C 0.0714 0.1100 0.1162 0.065 Uiso calc R 1
C C24 0.59750(17) -0.08007(12) 0.46540(15) 0.0383(5) Uani d . 1
H H24A 0.6476 -0.0384 0.4801 0.057 Uiso calc R 1
H H24B 0.6305 -0.1238 0.4979 0.057 Uiso calc R 1
H H24C 0.5229 -0.0705 0.4917 0.057 Uiso calc R 1
C C18 0.61862(18) 0.07777(11) 0.04708(16) 0.0419(5) Uani d . 1
H H18A 0.6922 0.0825 0.0848 0.063 Uiso calc R 1
H H18B 0.6306 0.0725 -0.0255 0.063 Uiso calc R 1
H H18C 0.5789 0.0347 0.0710 0.063 Uiso calc R 1
C C21 0.66613(18) 0.18824(13) 0.40045(17) 0.0460(6) Uani d . 1
H H21A 0.6102 0.2017 0.3460 0.069 Uiso calc R 1
H H21B 0.7130 0.2307 0.4193 0.069 Uiso calc R 1
H H21C 0.6267 0.1715 0.4596 0.069 Uiso calc R 1
C C20 0.82989(19) 0.10426(15) 0.45208(18) 0.0604(7) Uani d . 1
H H20A 0.7885 0.0879 0.5103 0.091 Uiso calc R 1
H H20B 0.8768 0.1465 0.4718 0.091 Uiso calc R 1
H H20C 0.8786 0.0648 0.4299 0.091 Uiso calc R 1
C C13 0.28154(16) 0.20216(11) 0.24417(19) 0.0434(6) Uani d . 1
H H13A 0.3330 0.1925 0.3035 0.065 Uiso calc R 1
H H13B 0.2343 0.2446 0.2575 0.065 Uiso calc R 1
H H13C 0.3260 0.2119 0.1851 0.065 Uiso calc R 1
C C12 0.13658(17) 0.12059(13) 0.31861(17) 0.0446(6) Uani d . 1
H H12A 0.0834 0.0803 0.3052 0.067 Uiso calc R 1
H H12B 0.0943 0.1646 0.3352 0.067 Uiso calc R 1
H H12C 0.1894 0.1079 0.3759 0.067 Uiso calc R 1
C C17 0.60712(19) 0.21663(12) 0.02722(16) 0.0454(6) Uani d . 1
H H17A 0.5626 0.2599 0.0427 0.068 Uiso calc R 1
H H17B 0.6147 0.2136 -0.0462 0.068 Uiso calc R 1
H H17C 0.6826 0.2201 0.0618 0.068 Uiso calc R 1
C C16 0.42881(18) 0.13947(14) 0.00506(16) 0.0474(6) Uani d . 1
H H16A 0.3868 0.0987 0.0329 0.071 Uiso calc R 1
H H16B 0.4406 0.1303 -0.0668 0.071 Uiso calc R 1
H H16C 0.3853 0.1845 0.0116 0.071 Uiso calc R 1

loop_
_atom_site_aniso_label
_atom_site_aniso_U_11
_atom_site_aniso_U_22
_atom_site_aniso_U_33
_atom_site_aniso_U_12
_atom_site_aniso_U_13
_atom_site_aniso_U_23
N2 0.0194(7) 0.0190(8) 0.0320(9) -0.0003(6) -0.0011(6) -0.0015(7)
N1 0.0201(8) 0.0257(9) 0.0312(9) -0.0021(6) -0.0020(6) -0.0003(7)
N5 0.0182(7) 0.0214(8) 0.0275(8) -0.0033(6) -0.0022(6) 0.0056(7)
N4 0.0227(8) 0.0342(10) 0.0288(9) -0.0073(7) -0.0024(7) 0.0045(7)
N3 0.0303(8) 0.0208(9) 0.0265(9) -0.0073(7) -0.0005(7) 0.0003(7)
C4 0.0220(9) 0.0239(10) 0.0224(9) -0.0041(8) 0.0027(7) 0.0022(8)
C5 0.0224(9) 0.0241(10) 0.0163(9) -0.0007(7) 0.0003(7) 0.0008(7)
C2 0.0210(9) 0.0202(10) 0.0199(9) 0.0018(7) 0.0011(7) -0.0016(7)
C3 0.0224(9) 0.0192(10) 0.0223(9) -0.0017(7) 0.0014(7) -0.0012(7)
C1 0.0247(9) 0.0212(10) 0.0244(10) -0.0016(8) 0.0031(8) -0.0004(8)
C7 0.0225(9) 0.0238(10) 0.0310(11) -0.0049(8) -0.0003(8) 0.0000(8)
C11 0.0237(9) 0.0245(11) 0.0412(12) 0.0060(8) -0.0042(8) -0.0074(9)
C6 0.0226(9) 0.0195(10) 0.0284(10) -0.0022(8) 0.0000(7) 0.0031(8)
C23 0.0215(9) 0.0235(10) 0.0294(10) 0.0015(8) -0.0016(8) 0.0069(8)
C10 0.0300(10) 0.0303(12) 0.0358(11) -0.0034(8) -0.0038(8) -0.0016(9)
C19 0.0276(10) 0.0405(13) 0.0322(11) -0.0147(9) -0.0039(8) 0.0035(9)
C26 0.0253(10) 0.0363(13) 0.0580(14) 0.0069(9) 0.0052(9) 0.0047(11)
C15 0.0422(11) 0.0289(11) 0.0242(10) -0.0032(9) 0.0040(8) 0.0042(8)
C22 0.0288(10) 0.0415(13) 0.0476(13) -0.0102(9) 0.0035(9) 0.0037(10)
C25 0.0293(10) 0.0236(11) 0.0424(12) 0.0025(8) -0.0025(9) 0.0051(9)
C9 0.0335(11) 0.0382(13) 0.0365(12) -0.0088(9) 0.0013(9) 0.0040(10)
C8 0.0214(9) 0.0353(12) 0.0428(12) -0.0031(8) -0.0013(8) -0.0017(9)
C14 0.0433(12) 0.0272(12) 0.0566(15) 0.0092(9) -0.0176(11) -0.0001(10)
C24 0.0444(12) 0.0372(13) 0.0323(12) -0.0037(10) -0.0057(9) 0.0117(10)
C18 0.0590(13) 0.0361(13) 0.0320(12) -0.0028(11) 0.0153(10) -0.0046(10)
C21 0.0496(13) 0.0473(15) 0.0417(13) -0.0213(11) 0.0078(10) -0.0155(11)
C20 0.0519(14) 0.0710(19) 0.0553(16) -0.0315(13) -0.0246(12) 0.0148(13)
C13 0.0343(11) 0.0233(11) 0.0721(16) 0.0058(9) -0.0028(11) -0.0168(11)
C12 0.0296(10) 0.0553(15) 0.0491(14) 0.0022(10) 0.0036(10) -0.0205(11)
C17 0.0605(14) 0.0375(13) 0.0391(12) -0.0081(11) 0.0093(10) 0.0130(10)
C16 0.0567(14) 0.0539(16) 0.0306(12) -0.0081(11) -0.0070(10) 0.0073(11)

loop_
_atom_type_symbol
_atom_type_description
_atom_type_scat_dispersion_real
_atom_type_scat_dispersion_imag
_atom_type_scat_source
C C 0.0033 0.0016 'International Tables Vol C Tables 4.2.6.8 and 6.1.1.4'
H H 0.0000 0.0000 'International Tables Vol C Tables 4.2.6.8 and 6.1.1.4'
N N 0.0061 0.0033 'International Tables Vol C Tables 4.2.6.8 and 6.1.1.4'

loop_
_geom_angle_atom_site_label_1
_geom_angle_atom_site_label_2
_geom_angle_atom_site_label_3
_geom_angle
_geom_angle_publ_flag
C2 N2 C1 106.96(13) y
C2 N2 C11 124.45(14) ?
C1 N2 C11 118.73(13) ?
C1 N1 C7 124.98(15) ?
C5 N5 C4 107.19(13) y
C5 N5 C23 127.17(13) ?
C4 N5 C23 124.11(13) ?
C4 N4 C19 129.09(16) ?
C3 N3 C15 115.66(14) ?
C3 N3 H31 111.8(14) ?
C15 N3 H31 110.6(13) ?
N4 C4 N5 118.47(16) y
N4 C4 C3 135.25(17) y
N5 C4 C3 106.20(13) y
C6 C5 N5 142.05(17) y
C6 C5 C2 108.76(15) y
N5 C5 C2 108.87(14) y
C3 C2 N2 141.27(17) y
C3 C2 C5 109.21(14) y
N2 C2 C5 108.79(14) y
C2 C3 N3 130.17(16) y
C2 C3 C4 105.74(15) y
N3 C3 C4 123.37(14) y
N1 C1 N2 118.54(15) y
N1 C1 C6 134.26(17) y
N2 C1 C6 107.19(14) y
N1 C7 C8 104.94(15) ?
N1 C7 C9 112.46(15) ?
C8 C7 C9 108.84(14) ?
N1 C7 C10 110.42(13) ?
C8 C7 C10 108.40(15) ?
C9 C7 C10 111.48(16) ?
N2 C11 C13 110.27(13) ?
N2 C11 C14 109.42(15) ?
C13 C11 C14 108.86(17) ?
N2 C11 C12 109.46(16) ?
C13 C11 C12 107.89(16) ?
C14 C11 C12 110.93(16) ?
C5 C6 C1 108.13(16) ?
C5 C6 H6 125.9 ?
C1 C6 H6 125.9 ?
N5 C23 C24 110.47(15) ?
N5 C23 C25 109.34(14) ?
C24 C23 C25 108.87(15) ?
N5 C23 C26 109.31(14) ?
C24 C23 C26 111.14(16) ?
C25 C23 C26 107.64(15) ?
C7 C10 H10A 109.5 ?
C7 C10 H10B 109.5 ?
H10A C10 H10B 109.5 ?
C7 C10 H10C 109.5 ?
H10A C10 H10C 109.5 ?
H10B C10 H10C 109.5 ?
N4 C19 C22 111.83(16) ?
N4 C19 C21 113.59(14) ?
C22 C19 C21 111.44(17) ?
N4 C19 C20 103.33(17) ?
C22 C19 C20 107.70(16) ?
C21 C19 C20 108.41(18) ?
C23 C26 H26A 109.5 ?
C23 C26 H26B 109.5 ?
H26A C26 H26B 109.5 ?
C23 C26 H26C 109.5 ?
H26A C26 H26C 109.5 ?
H26B C26 H26C 109.5 ?
N3 C15 C16 110.14(15) ?
N3 C15 C18 111.24(15) ?
C16 C15 C18 109.52(17) ?
N3 C15 C17 105.99(16) ?
C16 C15 C17 109.29(17) ?
C18 C15 C17 110.59(16) ?
C19 C22 H22A 109.5 ?
C19 C22 H22B 109.5 ?
H22A C22 H22B 109.5 ?
C19 C22 H22C 109.5 ?
H22A C22 H22C 109.5 ?
H22B C22 H22C 109.5 ?
C23 C25 H25A 109.5 ?
C23 C25 H25B 109.5 ?
H25A C25 H25B 109.5 ?
C23 C25 H25C 109.5 ?
H25A C25 H25C 109.5 ?
H25B C25 H25C 109.5 ?
C7 C9 H9A 109.5 ?
C7 C9 H9B 109.5 ?
H9A C9 H9B 109.5 ?
C7 C9 H9C 109.5 ?
H9A C9 H9C 109.5 ?
H9B C9 H9C 109.5 ?
C7 C8 H8A 109.5 ?
C7 C8 H8B 109.5 ?
H8A C8 H8B 109.5 ?
C7 C8 H8C 109.5 ?
H8A C8 H8C 109.5 ?
H8B C8 H8C 109.5 ?
C11 C14 H14A 109.5 ?
C11 C14 H14B 109.5 ?
H14A C14 H14B 109.5 ?
C11 C14 H14C 109.5 ?
H14A C14 H14C 109.5 ?
H14B C14 H14C 109.5 ?
C23 C24 H24A 109.5 ?
C23 C24 H24B 109.5 ?
H24A C24 H24B 109.5 ?
C23 C24 H24C 109.5 ?
H24A C24 H24C 109.5 ?
H24B C24 H24C 109.5 ?
C15 C18 H18A 109.5 ?
C15 C18 H18B 109.5 ?
H18A C18 H18B 109.5 ?
C15 C18 H18C 109.5 ?
H18A C18 H18C 109.5 ?
H18B C18 H18C 109.5 ?
C19 C21 H21A 109.5 ?
C19 C21 H21B 109.5 ?
H21A C21 H21B 109.5 ?
C19 C21 H21C 109.5 ?
H21A C21 H21C 109.5 ?
H21B C21 H21C 109.5 ?
C19 C20 H20A 109.5 ?
C19 C20 H20B 109.5 ?
H20A C20 H20B 109.5 ?
C19 C20 H20C 109.5 ?
H20A C20 H20C 109.5 ?
H20B C20 H20C 109.5 ?
C11 C13 H13A 109.5 ?
C11 C13 H13B 109.5 ?
H13A C13 H13B 109.5 ?
C11 C13 H13C 109.5 ?
H13A C13 H13C 109.5 ?
H13B C13 H13C 109.5 ?
C11 C12 H12A 109.5 ?
C11 C12 H12B 109.5 ?
H12A C12 H12B 109.5 ?
C11 C12 H12C 109.5 ?
H12A C12 H12C 109.5 ?
H12B C12 H12C 109.5 ?
C15 C17 H17A 109.5 ?
C15 C17 H17B 109.5 ?
H17A C17 H17B 109.5 ?
C15 C17 H17C 109.5 ?
H17A C17 H17C 109.5 ?
H17B C17 H17C 109.5 ?
C15 C16 H16A 109.5 ?
C15 C16 H16B 109.5 ?
H16A C16 H16B 109.5 ?
C15 C16 H16C 109.5 ?
H16A C16 H16C 109.5 ?
H16B C16 H16C 109.5 ?

loop_
_geom_bond_atom_site_label_1
_geom_bond_atom_site_label_2
_geom_bond_distance
_geom_bond_publ_flag
N2 C2 1.390(2) y
N2 C1 1.445(2) y
N2 C11 1.509(2) ?
N1 C1 1.270(2) y
N1 C7 1.475(2) ?
N5 C5 1.378(2) y
N5 C4 1.442(2) y
N5 C23 1.494(2) ?
N4 C4 1.268(2) y
N4 C19 1.478(2) ?
N3 C3 1.417(2) y
N3 C15 1.503(2) ?
N3 H31 0.835(9) ?
C4 C3 1.502(2) y
C5 C6 1.354(2) y
C5 C2 1.458(2) y
C2 C3 1.355(2) y
C1 C6 1.466(2) y
C7 C8 1.529(2) ?
C7 C9 1.530(3) ?
C7 C10 1.533(3) ?
C11 C13 1.518(3) ?
C11 C14 1.526(3) ?
C11 C12 1.528(3) ?
C6 H6 0.9300 ?
C23 C24 1.522(3) ?
C23 C25 1.523(2) ?
C23 C26 1.530(2) ?
C10 H10A 0.9600 ?
C10 H10B 0.9600 ?
C10 H10C 0.9600 ?
C19 C22 1.526(3) ?
C19 C21 1.527(3) ?
C19 C20 1.535(3) ?
C26 H26A 0.9600 ?
C26 H26B 0.9600 ?
C26 H26C 0.9600 ?
C15 C16 1.521(3) ?
C15 C18 1.529(3) ?
C15 C17 1.529(3) ?
C22 H22A 0.9600 ?
C22 H22B 0.9600 ?
C22 H22C 0.9600 ?
C25 H25A 0.9600 ?
C25 H25B 0.9600 ?
C25 H25C 0.9600 ?
C9 H9A 0.9600 ?
C9 H9B 0.9600 ?
C9 H9C 0.9600 ?
C8 H8A 0.9600 ?
C8 H8B 0.9600 ?
C8 H8C 0.9600 ?
C14 H14A 0.9600 ?
C14 H14B 0.9600 ?
C14 H14C 0.9600 ?
C24 H24A 0.9600 ?
C24 H24B 0.9600 ?
C24 H24C 0.9600 ?
C18 H18A 0.9600 ?
C18 H18B 0.9600 ?
C18 H18C 0.9600 ?
C21 H21A 0.9600 ?
C21 H21B 0.9600 ?
C21 H21C 0.9600 ?
C20 H20A 0.9600 ?
C20 H20B 0.9600 ?
C20 H20C 0.9600 ?
C13 H13A 0.9600 ?
C13 H13B 0.9600 ?
C13 H13C 0.9600 ?
C12 H12A 0.9600 ?
C12 H12B 0.9600 ?
C12 H12C 0.9600 ?
C17 H17A 0.9600 ?
C17 H17B 0.9600 ?
C17 H17C 0.9600 ?
C16 H16A 0.9600 ?
C16 H16B 0.9600 ?
C16 H16C 0.9600 ?

loop_
_cod_related_entry_id
_cod_related_entry_database
_cod_related_entry_code
1 ChemSpider 30655107
